data_4346541
loop_
_publ_author_name
'Fuertes, Sara'
'Chueca, Andr\'es J'
'Sicilia, Violeta'

_publ_section_title
;
 Exploring the Transphobia Effect on Heteroleptic NHC Cycloplatinated
 Complexes.
;
_journal_issue 20
_journal_name_full 'Inorganic chemistry'
_journal_page_first 9885
_journal_page_last 9895
_journal_paper_doi 10.1021/acs.inorgchem.5b01655
_journal_volume 54
_journal_year 2015
_chemical_formula_moiety 'C29 H23 Cl N3 P Pt, (C H4 O)'
_chemical_formula_sum 'C30 H27 Cl N3 O P Pt'
_chemical_formula_weight 707.06
_space_group_IT_number 14
_space_group_name_Hall '-P 2yn'
_space_group_name_H-M_alt 'P 1 21/n 1'
_symmetry_cell_setting monoclinic
_symmetry_space_group_name_H-M 'P 1 21/n 1'
_atom_sites_solution_hydrogens geom
_atom_sites_solution_primary direct
_atom_sites_solution_secondary difmap
_audit_creation_method SHELXL-97
_cell_angle_alpha 90.00
_cell_angle_beta 114.137(2)
_cell_angle_gamma 90.00
_cell_formula_units_Z 4
_cell_length_a 19.0125(3)
_cell_length_b 7.69210(10)
_cell_length_c 19.6958(4)
_cell_measurement_reflns_used 9521
_cell_measurement_temperature 100(2)
_cell_measurement_theta_max 29.1250
_cell_measurement_theta_min 4.4050
_cell_volume 2628.60(9)
_computing_cell_refinement
;
'Wed Mar 04 17:42:29 2015'
;
_computing_data_collection
;
'Wed Mar 04 17:42:29 2015'
;
_computing_data_reduction
;
'Wed Mar 04 17:42:29 2015'
;
_computing_structure_refinement 'SHELXL-97 (Sheldrick, 1997)'
_diffrn_ambient_temperature 100(2)
_diffrn_detector_area_resol_mean 16.0655
_diffrn_measured_fraction_theta_full 0.993
_diffrn_measured_fraction_theta_max 0.893
_diffrn_measurement_device_type 'Xcalibur, Sapphire3'
_diffrn_measurement_method '\w scans'
_diffrn_radiation_monochromator graphite
_diffrn_radiation_source 'fine-focus sealed tube'
_diffrn_radiation_type MoK\a
_diffrn_radiation_wavelength 0.71073
_diffrn_reflns_av_R_equivalents 0.0292
_diffrn_reflns_av_sigmaI/netI 0.0298
_diffrn_reflns_limit_h_max 24
_diffrn_reflns_limit_h_min -25
_diffrn_reflns_limit_k_max 10
_diffrn_reflns_limit_k_min -10
_diffrn_reflns_limit_l_max 26
_diffrn_reflns_limit_l_min -26
_diffrn_reflns_number 23677
_diffrn_reflns_theta_full 25.00
_diffrn_reflns_theta_max 29.20
_diffrn_reflns_theta_min 4.54
_exptl_absorpt_coefficient_mu 5.530
_exptl_absorpt_correction_T_max 1.00000
_exptl_absorpt_correction_T_min 0.40091
_exptl_absorpt_correction_type multi-scan
_exptl_absorpt_process_details
;
CrysAlisPro, Agilent Technologies,
Version 1.171.37.35 (release 13-08-2014 CrysAlis171 .NET)
(compiled Aug 13 2014,18:06:01)
Empirical absorption correction using spherical harmonics,
 implemented in SCALE3 ABSPACK scaling algorithm.
;
_exptl_crystal_colour 'clear light colourless'
_exptl_crystal_density_diffrn 1.787
_exptl_crystal_density_method 'not measured'
_exptl_crystal_description prism
_exptl_crystal_F_000 1384
_exptl_crystal_size_max 0.4800
_exptl_crystal_size_mid 0.1500
_exptl_crystal_size_min 0.1500
_refine_diff_density_max 2.509
_refine_diff_density_min -1.375
_refine_diff_density_rms 0.123
_refine_ls_extinction_method none
_refine_ls_goodness_of_fit_ref 1.037
_refine_ls_hydrogen_treatment constr
_refine_ls_matrix_type full
_refine_ls_number_parameters 337
_refine_ls_number_reflns 6355
_refine_ls_number_restraints 0
_refine_ls_restrained_S_all 1.037
_refine_ls_R_factor_all 0.0294
_refine_ls_R_factor_gt 0.0246
_refine_ls_shift/su_max 0.001
_refine_ls_shift/su_mean 0.000
_refine_ls_structure_factor_coef Fsqd
_refine_ls_weighting_details 'calc w=1/[\s^2^(Fo^2^)+(0.0289P)^2^+2.2381P] where P=(Fo^2^+2Fc^2^)/3'
_refine_ls_weighting_scheme calc
_refine_ls_wR_factor_gt 0.0548
_refine_ls_wR_factor_ref 0.0566
_reflns_number_gt 5748
_reflns_number_total 6355
_reflns_threshold_expression >2sigma(I)
_cod_data_source_file ic5b01655_si_002.cif
_cod_data_source_block compound5
_cod_original_cell_volume 2628.60(8)
_cod_database_code 4346541

loop_
_symmetry_equiv_pos_as_xyz
'x, y, z'
'-x+1/2, y+1/2, -z+1/2'
'-x, -y, -z'
'x-1/2, -y-1/2, z-1/2'

loop_
_atom_site_label
_atom_site_type_symbol
_atom_site_fract_x
_atom_site_fract_y
_atom_site_fract_z
_atom_site_U_iso_or_equiv
_atom_site_adp_type
_atom_site_occupancy
_atom_site_symmetry_multiplicity
_atom_site_calc_flag
_atom_site_refinement_flags
Pt01 Pt 0.723081(5) 0.133118(13) 0.059927(6) 0.00920(4) Uani 1 1 d .
Cl1 Cl 0.59414(4) 0.13050(9) -0.03308(4) 0.01569(15) Uani 1 1 d .
P1 P 0.76301(4) 0.00707(10) -0.02433(4) 0.00912(14) Uani 1 1 d .
N1 N 0.75651(13) 0.2478(3) 0.20894(13) 0.0123(5) Uani 1 1 d .
N3 N 1.09874(15) 0.2125(4) 0.18512(16) 0.0227(6) Uani 1 1 d .
N2 N 0.63393(13) 0.2184(3) 0.16162(14) 0.0145(5) Uani 1 1 d .
C6 C 0.82909(15) 0.1764(4) 0.14004(16) 0.0104(6) Uani 1 1 d .
C10 C 0.89654(16) 0.2788(4) 0.27022(17) 0.0150(6) Uani 1 1 d .
H10 H 0.8936 0.3144 0.3141 0.018 Uiso 1 1 calc R
C22 C 0.62132(17) -0.4051(4) -0.1281(2) 0.0221(7) Uani 1 1 d .
H22 H 0.6160 -0.5211 -0.1176 0.027 Uiso 1 1 calc R
C33 C 0.82353(17) 0.3906(4) -0.17029(18) 0.0185(7) Uani 1 1 d .
H33 H 0.8339 0.4697 -0.2007 0.022 Uiso 1 1 calc R
C40 C 0.84430(16) -0.1415(4) 0.01828(16) 0.0119(6) Uani 1 1 d .
C8 C 0.96878(16) 0.2169(4) 0.19811(17) 0.0130(6) Uani 1 1 d .
C21 C 0.68003(16) -0.3042(4) -0.07702(18) 0.0167(6) Uani 1 1 d .
H21 H 0.7134 -0.3530 -0.0322 0.020 Uiso 1 1 calc R
C7 C 0.90082(16) 0.1719(4) 0.13674(16) 0.0124(6) Uani 1 1 d .
H7 H 0.9038 0.1381 0.0927 0.015 Uiso 1 1 calc R
C24 C 0.57932(17) -0.1605(4) -0.20995(18) 0.0182(7) Uani 1 1 d .
H24 H 0.5455 -0.1120 -0.2547 0.022 Uiso 1 1 calc R
C25 C 0.63787(16) -0.0594(4) -0.15928(16) 0.0140(6) Uani 1 1 d .
H25 H 0.6428 0.0565 -0.1701 0.017 Uiso 1 1 calc R
C45 C 0.84397(16) -0.2518(4) 0.07421(17) 0.0146(6) Uani 1 1 d .
H45 H 0.8040 -0.2447 0.0898 0.018 Uiso 1 1 calc R
C3 C 0.65654(18) 0.2680(4) 0.23581(17) 0.0181(7) Uani 1 1 d .
H3 H 0.6243 0.2860 0.2601 0.022 Uiso 1 1 calc R
C30 C 0.78935(15) 0.1545(4) -0.08190(16) 0.0108(6) Uani 1 1 d .
C35 C 0.80039(17) 0.3306(4) -0.06234(17) 0.0143(6) Uani 1 1 d .
H35 H 0.7958 0.3692 -0.0196 0.017 Uiso 1 1 calc R
C5 C 0.83025(16) 0.2355(4) 0.20823(16) 0.0125(6) Uani 1 1 d .
C20 C 0.68925(16) -0.1310(4) -0.09235(16) 0.0119(6) Uani 1 1 d .
C11 C 1.04116(17) 0.2128(4) 0.19078(17) 0.0155(6) Uani 1 1 d .
C9 C 0.96699(16) 0.2680(4) 0.26525(17) 0.0148(6) Uani 1 1 d .
H9 H 1.0124 0.2943 0.3061 0.018 Uiso 1 1 calc R
C42 C 0.96582(17) -0.2665(4) 0.03194(18) 0.0192(7) Uani 1 1 d .
H42 H 1.0075 -0.2694 0.0188 0.023 Uiso 1 1 calc R
C31 C 0.79711(16) 0.0985(4) -0.14584(17) 0.0150(6) Uani 1 1 d .
H31 H 0.7911 -0.0187 -0.1587 0.018 Uiso 1 1 calc R
C44 C 0.90240(18) -0.3716(4) 0.10678(18) 0.0177(7) Uani 1 1 d .
H44 H 0.9008 -0.4469 0.1431 0.021 Uiso 1 1 calc R
C41 C 0.90654(17) -0.1484(4) -0.00226(17) 0.0153(6) Uani 1 1 d .
H41 H 0.9082 -0.0740 -0.0388 0.018 Uiso 1 1 calc R
C34 C 0.81810(17) 0.4475(4) -0.10659(18) 0.0177(6) Uani 1 1 d .
H34 H 0.8263 0.5640 -0.0931 0.021 Uiso 1 1 calc R
C2 C 0.73369(17) 0.2848(4) 0.26553(17) 0.0174(6) Uani 1 1 d .
H2 H 0.7652 0.3153 0.3143 0.021 Uiso 1 1 calc R
C43 C 0.96329(18) -0.3798(4) 0.08545(19) 0.0199(7) Uani 1 1 d .
H43 H 1.0023 -0.4612 0.1070 0.024 Uiso 1 1 calc R
C32 C 0.81363(17) 0.2153(4) -0.18990(17) 0.0176(6) Uani 1 1 d .
H32 H 0.8182 0.1776 -0.2328 0.021 Uiso 1 1 calc R
C23 C 0.57094(17) -0.3320(4) -0.19454(19) 0.0214(7) Uani 1 1 d .
H23 H 0.5315 -0.3987 -0.2287 0.026 Uiso 1 1 calc R
C1 C 0.69518(16) 0.2074(4) 0.14474(16) 0.0117(6) Uani 1 1 d .
O1 O 0.86590(13) 0.2747(3) 0.42883(13) 0.0270(5) Uani 1 1 d .
H1 H 0.8870 0.3377 0.4651 0.040 Uiso 1 1 calc R
C4 C 0.55361(16) 0.1834(5) 0.11325(18) 0.0203(7) Uani 1 1 d .
H4A H 0.5282 0.2904 0.0919 0.030 Uiso 1 1 calc R
H4B H 0.5285 0.1311 0.1417 0.030 Uiso 1 1 calc R
H4C H 0.5512 0.1056 0.0742 0.030 Uiso 1 1 calc R
C60 C 0.9036(2) 0.1125(4) 0.4419(2) 0.0280(8) Uani 1 1 d .
H60A H 0.9557 0.1283 0.4472 0.042 Uiso 1 1 calc R
H60B H 0.8770 0.0362 0.4007 0.042 Uiso 1 1 calc R
H60C H 0.9039 0.0624 0.4866 0.042 Uiso 1 1 calc R

loop_
_atom_site_aniso_label
_atom_site_aniso_U_11
_atom_site_aniso_U_22
_atom_site_aniso_U_33
_atom_site_aniso_U_23
_atom_site_aniso_U_13
_atom_site_aniso_U_12
Pt01 0.00864(6) 0.01099(7) 0.00741(6) -0.00067(4) 0.00272(4) -0.00024(4)
Cl1 0.0105(3) 0.0231(4) 0.0113(3) -0.0023(3) 0.0023(3) 0.0017(3)
P1 0.0092(3) 0.0101(4) 0.0074(3) -0.0003(3) 0.0028(3) 0.0004(3)
N1 0.0113(11) 0.0163(13) 0.0085(12) -0.0038(10) 0.0032(9) -0.0019(9)
N3 0.0158(13) 0.0250(16) 0.0273(16) -0.0022(13) 0.0089(12) -0.0001(11)
N2 0.0130(11) 0.0194(14) 0.0098(13) -0.0003(11) 0.0035(10) -0.0010(10)
C6 0.0115(12) 0.0102(14) 0.0071(14) -0.0015(11) 0.0013(11) -0.0035(10)
C10 0.0145(13) 0.0180(16) 0.0104(15) -0.0024(13) 0.0028(11) -0.0019(11)
C22 0.0171(14) 0.0157(16) 0.032(2) -0.0072(15) 0.0080(14) -0.0026(12)
C33 0.0168(14) 0.0192(17) 0.0211(17) 0.0047(14) 0.0094(13) -0.0008(12)
C40 0.0097(12) 0.0128(15) 0.0101(14) -0.0039(12) 0.0008(11) -0.0008(10)
C8 0.0122(13) 0.0102(14) 0.0141(15) 0.0013(12) 0.0026(11) -0.0005(11)
C21 0.0147(13) 0.0154(15) 0.0180(16) -0.0010(13) 0.0047(12) 0.0012(12)
C7 0.0137(13) 0.0125(14) 0.0102(14) 0.0001(12) 0.0044(11) 0.0006(11)
C24 0.0126(13) 0.0284(18) 0.0123(15) -0.0045(13) 0.0038(12) -0.0003(12)
C25 0.0133(13) 0.0187(16) 0.0117(15) 0.0002(13) 0.0067(11) 0.0021(11)
C45 0.0143(13) 0.0143(15) 0.0133(15) -0.0021(12) 0.0036(12) 0.0013(11)
C3 0.0218(15) 0.0221(17) 0.0147(16) -0.0010(13) 0.0118(13) 0.0013(13)
C30 0.0101(12) 0.0128(15) 0.0092(14) 0.0016(11) 0.0036(11) 0.0010(10)
C35 0.0171(13) 0.0149(15) 0.0118(15) -0.0009(12) 0.0066(12) 0.0002(11)
C5 0.0124(13) 0.0127(15) 0.0121(15) 0.0002(12) 0.0047(11) 0.0002(11)
C20 0.0106(12) 0.0152(15) 0.0108(14) -0.0046(12) 0.0052(11) -0.0001(10)
C11 0.0177(14) 0.0122(15) 0.0137(15) -0.0028(13) 0.0035(12) -0.0012(12)
C9 0.0133(13) 0.0153(15) 0.0115(15) -0.0002(12) 0.0008(11) -0.0025(11)
C42 0.0135(13) 0.0224(17) 0.0201(17) -0.0033(14) 0.0053(12) 0.0043(12)
C31 0.0153(13) 0.0156(15) 0.0130(15) -0.0035(13) 0.0049(12) -0.0015(11)
C44 0.0210(15) 0.0135(16) 0.0121(15) 0.0009(12) 0.0001(12) 0.0037(12)
C41 0.0156(13) 0.0172(16) 0.0131(15) -0.0003(12) 0.0058(12) 0.0003(11)
C34 0.0198(14) 0.0131(15) 0.0208(17) -0.0005(13) 0.0090(13) -0.0015(12)
C2 0.0204(15) 0.0235(17) 0.0083(15) -0.0039(13) 0.0059(12) 0.0003(13)
C43 0.0159(14) 0.0170(17) 0.0187(17) -0.0012(13) -0.0012(12) 0.0073(12)
C32 0.0174(14) 0.0269(18) 0.0113(15) -0.0039(14) 0.0088(12) -0.0048(13)
C23 0.0134(14) 0.0276(18) 0.0222(18) -0.0157(15) 0.0062(13) -0.0042(13)
C1 0.0134(13) 0.0129(14) 0.0101(14) 0.0008(12) 0.0060(11) -0.0004(11)
O1 0.0306(13) 0.0257(14) 0.0161(13) -0.0050(10) 0.0009(10) 0.0071(10)
C4 0.0109(13) 0.0339(19) 0.0174(16) -0.0015(15) 0.0069(12) -0.0010(13)
C60 0.0339(19) 0.0206(18) 0.027(2) 0.0005(15) 0.0095(16) 0.0058(14)

loop_
_atom_type_symbol
_atom_type_description
_atom_type_scat_dispersion_real
_atom_type_scat_dispersion_imag
_atom_type_scat_source
C C 0.0033 0.0016 'International Tables Vol C Tables 4.2.6.8 and 6.1.1.4'
H H 0.0000 0.0000 'International Tables Vol C Tables 4.2.6.8 and 6.1.1.4'
N N 0.0061 0.0033 'International Tables Vol C Tables 4.2.6.8 and 6.1.1.4'
P P 0.1023 0.0942 'International Tables Vol C Tables 4.2.6.8 and 6.1.1.4'
Cl Cl 0.1484 0.1585 'International Tables Vol C Tables 4.2.6.8 and 6.1.1.4'
Pt Pt -1.7033 8.3905 'International Tables Vol C Tables 4.2.6.8 and 6.1.1.4'
O O 0.0106 0.0060 'International Tables Vol C Tables 4.2.6.8 and 6.1.1.4'

loop_
_geom_angle_atom_site_label_1
_geom_angle_atom_site_label_2
_geom_angle_atom_site_label_3
_geom_angle
C6 Pt01 C1 79.83(11)
C6 Pt01 P1 96.60(8)
C1 Pt01 P1 170.24(8)
C6 Pt01 Cl1 170.77(9)
C1 Pt01 Cl1 95.85(8)
P1 Pt01 Cl1 88.92(2)
C30 P1 C40 106.29(13)
C30 P1 C20 103.30(13)
C40 P1 C20 102.95(13)
C30 P1 Pt01 116.37(10)
C40 P1 Pt01 113.49(10)
C20 P1 Pt01 113.08(9)
C1 N1 C2 111.4(2)
C1 N1 C5 116.9(2)
C2 N1 C5 131.6(2)
C1 N2 C3 110.5(2)
C1 N2 C4 127.7(3)
C3 N2 C4 121.8(2)
C7 C6 C5 114.7(2)
C7 C6 Pt01 130.1(2)
C5 C6 Pt01 114.85(19)
C9 C10 C5 118.6(3)
C21 C22 C23 119.7(3)
C34 C33 C32 120.6(3)
C45 C40 C41 118.9(3)
C45 C40 P1 117.9(2)
C41 C40 P1 123.2(2)
C9 C8 C7 121.0(3)
C9 C8 C11 119.7(3)
C7 C8 C11 119.2(3)
C22 C21 C20 120.7(3)
C6 C7 C8 121.9(3)
C23 C24 C25 120.6(3)
C24 C25 C20 120.3(3)
C40 C45 C44 120.7(3)
C2 C3 N2 107.2(3)
C31 C30 C35 119.2(3)
C31 C30 P1 122.0(2)
C35 C30 P1 118.8(2)
C34 C35 C30 120.1(3)
C10 C5 N1 121.5(3)
C10 C5 C6 124.7(3)
N1 C5 C6 113.7(2)
C25 C20 C21 118.8(3)
C25 C20 P1 119.6(2)
C21 C20 P1 121.5(2)
N3 C11 C8 178.9(3)
C10 C9 C8 118.9(3)
C43 C42 C41 120.5(3)
C32 C31 C30 120.3(3)
C45 C44 C43 120.1(3)
C42 C41 C40 119.9(3)
C33 C34 C35 119.8(3)
C3 C2 N1 106.0(3)
C42 C43 C44 119.7(3)
C31 C32 C33 119.9(3)
C24 C23 C22 120.0(3)
N2 C1 N1 104.9(2)
N2 C1 Pt01 140.3(2)
N1 C1 Pt01 114.60(19)

loop_
_geom_bond_atom_site_label_1
_geom_bond_atom_site_label_2
_geom_bond_distance
Pt01 C6 2.015(3)
Pt01 C1 2.030(3)
Pt01 P1 2.3024(7)
Pt01 Cl1 2.3860(7)
P1 C30 1.813(3)
P1 C40 1.827(3)
P1 C20 1.831(3)
N1 C1 1.360(4)
N1 C2 1.381(4)
N1 C5 1.411(3)
N3 C11 1.145(4)
N2 C1 1.338(3)
N2 C3 1.397(4)
N2 C4 1.457(4)
C6 C7 1.392(4)
C6 C5 1.410(4)
C10 C9 1.385(4)
C10 C5 1.390(4)
C22 C21 1.394(4)
C22 C23 1.386(5)
C33 C34 1.372(4)
C33 C32 1.394(4)
C40 C45 1.392(4)
C40 C41 1.399(4)
C8 C9 1.393(4)
C8 C7 1.405(4)
C8 C11 1.442(4)
C21 C20 1.393(4)
C24 C23 1.377(5)
C24 C25 1.390(4)
C25 C20 1.394(4)
C45 C44 1.383(4)
C3 C2 1.345(4)
C30 C31 1.395(4)
C30 C35 1.400(4)
C35 C34 1.386(4)
C42 C43 1.384(5)
C42 C41 1.389(4)
C31 C32 1.372(4)
C44 C43 1.385(5)
O1 C60 1.410(4)

loop_
_geom_torsion_atom_site_label_1
_geom_torsion_atom_site_label_2
_geom_torsion_atom_site_label_3
_geom_torsion_atom_site_label_4
_geom_torsion
C6 Pt01 P1 C30 -83.01(13)
C1 Pt01 P1 C30 -150.9(5)
Cl1 Pt01 P1 C30 89.57(10)
C6 Pt01 P1 C40 40.83(13)
C1 Pt01 P1 C40 -27.1(5)
Cl1 Pt01 P1 C40 -146.59(10)
C6 Pt01 P1 C20 157.62(13)
C1 Pt01 P1 C20 89.7(5)
Cl1 Pt01 P1 C20 -29.80(11)
C1 Pt01 C6 C7 -175.0(3)
P1 Pt01 C6 C7 14.2(3)
Cl1 Pt01 C6 C7 -112.2(5)
C1 Pt01 C6 C5 -1.4(2)
P1 Pt01 C6 C5 -172.2(2)
Cl1 Pt01 C6 C5 61.4(6)
C30 P1 C40 C45 170.4(2)
C20 P1 C40 C45 -81.4(2)
Pt01 P1 C40 C45 41.2(2)
C30 P1 C40 C41 -9.1(3)
C20 P1 C40 C41 99.1(3)
Pt01 P1 C40 C41 -138.3(2)
C23 C22 C21 C20 -0.8(5)
C5 C6 C7 C8 2.3(4)
Pt01 C6 C7 C8 175.9(2)
C9 C8 C7 C6 0.1(5)
C11 C8 C7 C6 -178.8(3)
C23 C24 C25 C20 0.5(4)
C41 C40 C45 C44 -2.8(4)
P1 C40 C45 C44 177.6(2)
C1 N2 C3 C2 -1.1(4)
C4 N2 C3 C2 178.1(3)
C40 P1 C30 C31 67.7(3)
C20 P1 C30 C31 -40.3(3)
Pt01 P1 C30 C31 -164.8(2)
C40 P1 C30 C35 -113.8(2)
C20 P1 C30 C35 138.2(2)
Pt01 P1 C30 C35 13.6(3)
C31 C30 C35 C34 0.6(4)
P1 C30 C35 C34 -177.9(2)
C9 C10 C5 N1 -178.4(3)
C9 C10 C5 C6 1.6(5)
C1 N1 C5 C10 178.1(3)
C2 N1 C5 C10 -6.3(5)
C1 N1 C5 C6 -1.9(4)
C2 N1 C5 C6 173.6(3)
C7 C6 C5 C10 -3.2(4)
Pt01 C6 C5 C10 -177.9(2)
C7 C6 C5 N1 176.8(3)
Pt01 C6 C5 N1 2.2(3)
C24 C25 C20 C21 -0.9(4)
C24 C25 C20 P1 -177.0(2)
C22 C21 C20 C25 1.0(4)
C22 C21 C20 P1 177.1(2)
C30 P1 C20 C25 -35.8(3)
C40 P1 C20 C25 -146.3(2)
Pt01 P1 C20 C25 90.8(2)
C30 P1 C20 C21 148.2(2)
C40 P1 C20 C21 37.7(3)
Pt01 P1 C20 C21 -85.1(2)
C9 C8 C11 N3 -64(17)
C7 C8 C11 N3 115(17)
C5 C10 C9 C8 1.0(4)
C7 C8 C9 C10 -1.9(4)
C11 C8 C9 C10 177.0(3)
C35 C30 C31 C32 -1.5(4)
P1 C30 C31 C32 177.0(2)
C40 C45 C44 C43 1.9(5)
C43 C42 C41 C40 1.1(5)
C45 C40 C41 C42 1.3(4)
P1 C40 C41 C42 -179.1(2)
C32 C33 C34 C35 -1.9(5)
C30 C35 C34 C33 1.1(4)
N2 C3 C2 N1 0.8(4)
C1 N1 C2 C3 -0.3(4)
C5 N1 C2 C3 -176.1(3)
C41 C42 C43 C44 -2.1(5)
C45 C44 C43 C42 0.6(5)
C30 C31 C32 C33 0.7(4)
C34 C33 C32 C31 1.0(5)
C25 C24 C23 C22 -0.2(5)
C21 C22 C23 C24 0.3(5)
C3 N2 C1 N1 0.9(3)
C4 N2 C1 N1 -178.3(3)
C3 N2 C1 Pt01 174.2(3)
C4 N2 C1 Pt01 -4.9(6)
C2 N1 C1 N2 -0.3(3)
C5 N1 C1 N2 176.1(2)
C2 N1 C1 Pt01 -175.7(2)
C5 N1 C1 Pt01 0.8(3)
C6 Pt01 C1 N2 -172.6(4)
P1 Pt01 C1 N2 -103.3(5)
Cl1 Pt01 C1 N2 15.7(4)
C6 Pt01 C1 N1 0.3(2)
P1 Pt01 C1 N1 69.6(6)
Cl1 Pt01 C1 N1 -171.4(2)
